data_9014300
loop_
_publ_author_name
'Pauling, L.'

_publ_section_title
;
 The Crystal Structures of Ammonium Fluoferrate, Fluoaluminate and
 Oxyfluomolybdate
 _cod_database_code 1010087
;
_journal_name_full 'Journal of the American Chemical Society'
_journal_page_first 2738
_journal_page_last 2751
_journal_paper_doi 10.1021/ja01677a019
_journal_volume 46
_journal_year 1924
_chemical_formula_sum 'F3 Mo N3 O3'
_space_group_IT_number 216
_symmetry_space_group_name_Hall 'F -4 2 3'
_symmetry_space_group_name_H-M 'F -4 3 m'
_cell_angle_alpha 90
_cell_angle_beta 90
_cell_angle_gamma 90
_cell_length_a 9.1
_cell_length_b 9.1
_cell_length_c 9.1
_cell_formula_units_Z 4
_cell_volume 753.571
_database_code_amcsd 0017021
_exptl_crystal_density_diffrn 2.141
_cod_duplicate_entry 1010087
_cod_original_formula_sum 'N3 Mo (O3 F3)'
_cod_database_code 9014300
_amcsd_formula_title 'F3 H12 Mo N3 O3'

loop_
_space_group_symop_operation_xyz
x,y,z
x,1/2+y,1/2+z
1/2+x,y,1/2+z
1/2+x,1/2+y,z
-z,x,-y
-z,1/2+x,1/2-y
1/2-z,x,1/2-y
1/2-z,1/2+x,-y
-y,z,-x
-y,1/2+z,1/2-x
1/2-y,z,1/2-x
1/2-y,1/2+z,-x
-x,y,-z
-x,1/2+y,1/2-z
1/2-x,y,1/2-z
1/2-x,1/2+y,-z
x,-z,-y
x,1/2-z,1/2-y
1/2+x,-z,1/2-y
1/2+x,1/2-z,-y
z,-y,-x
z,1/2-y,1/2-x
1/2+z,-y,1/2-x
1/2+z,1/2-y,-x
y,-x,-z
y,1/2-x,1/2-z
1/2+y,-x,1/2-z
1/2+y,1/2-x,-z
x,z,y
x,1/2+z,1/2+y
1/2+x,z,1/2+y
1/2+x,1/2+z,y
z,y,x
z,1/2+y,1/2+x
1/2+z,y,1/2+x
1/2+z,1/2+y,x
y,x,z
y,1/2+x,1/2+z
1/2+y,x,1/2+z
1/2+y,1/2+x,z
-z,-x,y
-z,1/2-x,1/2+y
1/2-z,-x,1/2+y
1/2-z,1/2-x,y
-y,-z,x
-y,1/2-z,1/2+x
1/2-y,-z,1/2+x
1/2-y,1/2-z,x
-x,-y,z
-x,1/2-y,1/2+z
1/2-x,-y,1/2+z
1/2-x,1/2-y,z
z,-x,-y
z,1/2-x,1/2-y
1/2+z,-x,1/2-y
1/2+z,1/2-x,-y
y,-z,-x
y,1/2-z,1/2-x
1/2+y,-z,1/2-x
1/2+y,1/2-z,-x
x,-y,-z
x,1/2-y,1/2-z
1/2+x,-y,1/2-z
1/2+x,1/2-y,-z
-x,z,-y
-x,1/2+z,1/2-y
1/2-x,z,1/2-y
1/2-x,1/2+z,-y
-z,y,-x
-z,1/2+y,1/2-x
1/2-z,y,1/2-x
1/2-z,1/2+y,-x
-y,x,-z
-y,1/2+x,1/2-z
1/2-y,x,1/2-z
1/2-y,1/2+x,-z
-x,-z,y
-x,1/2-z,1/2+y
1/2-x,-z,1/2+y
1/2-x,1/2-z,y
-z,-y,x
-z,1/2-y,1/2+x
1/2-z,-y,1/2+x
1/2-z,1/2-y,x
-y,-x,z
-y,1/2-x,1/2+z
1/2-y,-x,1/2+z
1/2-y,1/2-x,z
z,x,y
z,1/2+x,1/2+y
1/2+z,x,1/2+y
1/2+z,1/2+x,y
y,z,x
y,1/2+z,1/2+x
1/2+y,z,1/2+x
1/2+y,1/2+z,x

loop_
_atom_site_label
_atom_site_fract_x
_atom_site_fract_y
_atom_site_fract_z
_atom_site_occupancy
N1 0.50000 0.50000 0.50000 1.00000
N2 0.25000 0.25000 0.25000 1.00000
N3 0.75000 0.75000 0.75000 1.00000
Mo1 0.00000 0.00000 0.00000 1.00000
O1 0.25000 0.25000 0.21000 0.50000
F1 0.25000 0.25000 0.21000 0.50000

loop_
_cod_related_entry_id
_cod_related_entry_database
_cod_related_entry_code
1 AMCSD 0017021
